data_4067719
loop_
_publ_author_name
'Huynh, Han Vinh'
'Yeo, Chun Hui'
'Chew, Ying Xia'

_publ_section_title
;
 Syntheses, Structures, and Catalytic Activities of Hemilabile
 Thioether-Functionalized NHC Complexes
;
_journal_issue 6
_journal_name_full Organometallics
_journal_page_first 1479
_journal_paper_doi 10.1021/om9010966
_journal_volume 29
_journal_year 2010
_chemical_formula_sum 'C32 H32 Br2 N4 Pd S2'
_chemical_formula_weight 802.96
_chemical_name_systematic
; 
 ? 
;
_space_group_IT_number 15
_symmetry_cell_setting monoclinic
_symmetry_space_group_name_Hall '-C 2yc'
_symmetry_space_group_name_H-M 'C 1 2/c 1'
_atom_sites_solution_hydrogens geom
_atom_sites_solution_primary direct
_atom_sites_solution_secondary difmap
_audit_creation_method SHELXL-97
_cell_angle_alpha 90.00
_cell_angle_beta 109.8510(10)
_cell_angle_gamma 90.00
_cell_formula_units_Z 4
_cell_length_a 15.2210(9)
_cell_length_b 12.7785(8)
_cell_length_c 17.3098(11)
_cell_measurement_reflns_used 2402
_cell_measurement_temperature 223(2)
_cell_measurement_theta_max 23.49
_cell_measurement_theta_min 2.50
_cell_volume 3166.7(3)
_computing_cell_refinement 'Bruker SMART'
_computing_data_collection 'Bruker SMART'
_computing_data_reduction 'Bruker SAINT'
_computing_molecular_graphics 'Bruker SHELXTL'
_computing_publication_material 'Bruker SHELXTL'
_computing_structure_refinement 'SHELXL-97 (Sheldrick, 1997)'
_computing_structure_solution 'SHELXS-97 (Sheldrick, 1990)'
_diffrn_ambient_temperature 223(2)
_diffrn_measured_fraction_theta_full 0.998
_diffrn_measured_fraction_theta_max 0.998
_diffrn_measurement_device_type 'CCD area detector'
_diffrn_measurement_method 'phi and omega scans'
_diffrn_radiation_monochromator graphite
_diffrn_radiation_source 'fine-focus sealed tube'
_diffrn_radiation_type MoK\a
_diffrn_radiation_wavelength 0.71073
_diffrn_reflns_av_R_equivalents 0.0379
_diffrn_reflns_av_sigmaI/netI 0.0460
_diffrn_reflns_limit_h_max 19
_diffrn_reflns_limit_h_min -15
_diffrn_reflns_limit_k_max 16
_diffrn_reflns_limit_k_min -15
_diffrn_reflns_limit_l_max 22
_diffrn_reflns_limit_l_min -22
_diffrn_reflns_number 11082
_diffrn_reflns_theta_full 27.50
_diffrn_reflns_theta_max 27.50
_diffrn_reflns_theta_min 2.14
_exptl_absorpt_coefficient_mu 3.270
_exptl_absorpt_correction_T_max 0.7799
_exptl_absorpt_correction_T_min 0.5331
_exptl_absorpt_correction_type multi-scan
_exptl_absorpt_process_details 'Sadabs, (Sheldrick 2001)'
_exptl_crystal_colour COLOURLESS
_exptl_crystal_density_diffrn 1.684
_exptl_crystal_density_meas ?
_exptl_crystal_density_method 'not measured'
_exptl_crystal_description BLOCK
_exptl_crystal_F_000 1600
_exptl_crystal_size_max 0.22
_exptl_crystal_size_mid 0.08
_exptl_crystal_size_min 0.08
_refine_diff_density_max 1.275
_refine_diff_density_min -0.327
_refine_diff_density_rms 0.107
_refine_ls_extinction_method none
_refine_ls_goodness_of_fit_ref 1.027
_refine_ls_hydrogen_treatment constr
_refine_ls_matrix_type full
_refine_ls_number_parameters 188
_refine_ls_number_reflns 3637
_refine_ls_number_restraints 0
_refine_ls_restrained_S_all 1.027
_refine_ls_R_factor_all 0.0610
_refine_ls_R_factor_gt 0.0450
_refine_ls_shift/su_max 0.000
_refine_ls_shift/su_mean 0.000
_refine_ls_structure_factor_coef Fsqd
_refine_ls_weighting_details 'calc w=1/[\s^2^(Fo^2^)+(0.0663P)^2^+0.0000P] where P=(Fo^2^+2Fc^2^)/3'
_refine_ls_weighting_scheme calc
_refine_ls_wR_factor_gt 0.1119
_refine_ls_wR_factor_ref 0.1191
_reflns_number_gt 2807
_reflns_number_total 3637
_reflns_threshold_expression >2sigma(I)
_cod_data_source_file om9010966_si_002.cif
_cod_data_source_block cis-8a
_cod_depositor_comments
;
The following automatic conversions were performed:

'_symmetry_cell_setting' value 'Monoclinic' changed to 'monoclinic'
according to /home/saulius/struct/CIF-dictionaries/cif_core.dic
dictionary named 'cif_core.dic' version 2.4.1 from 2010-06-29.

Automatic conversion script
Id: cif_fix_values 1715 2011-07-08 13:25:40Z adriana 

The following automatic conversions were performed:

'_exptl_crystal_density_meas' value 'not measured' was changed to '?'
- the value is perceived as not measured.

Automatic conversion script
Id: cif_fix_values 3008 2015-01-20 13:52:24Z robertas 
;
_cod_original_sg_symbol_H-M C2/c
_cod_database_code 4067719

loop_
_symmetry_equiv_pos_as_xyz
'x, y, z'
'-x, y, -z+1/2'
'x+1/2, y+1/2, z'
'-x+1/2, y+1/2, -z+1/2'
'-x, -y, -z'
'x, -y, z-1/2'
'-x+1/2, -y+1/2, -z'
'x+1/2, -y+1/2, z-1/2'

loop_
_atom_site_label
_atom_site_type_symbol
_atom_site_fract_x
_atom_site_fract_y
_atom_site_fract_z
_atom_site_U_iso_or_equiv
_atom_site_adp_type
_atom_site_occupancy
_atom_site_symmetry_multiplicity
_atom_site_calc_flag
_atom_site_refinement_flags
Pd1 Pd 0.0000 0.59640(3) 0.2500 0.04027(14) Uani 1 2 d S
S1 S -0.06897(8) 0.75927(9) 0.52287(7) 0.0555(3) Uani 1 1 d .
N1 N 0.1702(2) 0.7227(2) 0.27523(19) 0.0404(7) Uani 1 1 d .
N2 N 0.1148(2) 0.7580(2) 0.37223(19) 0.0392(7) Uani 1 1 d .
Br1 Br 0.11069(3) 0.46492(3) 0.33287(3) 0.05886(17) Uani 1 1 d .
C1 C 0.0986(2) 0.7003(3) 0.3021(2) 0.0404(8) Uani 1 1 d .
C2 C 0.2308(2) 0.7936(3) 0.3264(2) 0.0407(8) Uani 1 1 d .
C3 C 0.3136(3) 0.8390(3) 0.3234(3) 0.0462(9) Uani 1 1 d .
H3 H 0.3380 0.8224 0.2817 0.055 Uiso 1 1 calc R
C4 C 0.3571(3) 0.9088(3) 0.3847(3) 0.0560(11) Uani 1 1 d .
H4 H 0.4123 0.9414 0.3844 0.067 Uiso 1 1 calc R
C5 C 0.3226(3) 0.9333(3) 0.4475(3) 0.0537(10) Uani 1 1 d .
H5 H 0.3544 0.9822 0.4879 0.064 Uiso 1 1 calc R
C6 C 0.2415(3) 0.8860(3) 0.4511(3) 0.0492(10) Uani 1 1 d .
H6 H 0.2184 0.9005 0.4940 0.059 Uiso 1 1 calc R
C7 C 0.1963(2) 0.8167(3) 0.3886(2) 0.0414(8) Uani 1 1 d .
C8 C 0.1852(3) 0.6726(4) 0.2049(3) 0.0520(10) Uani 1 1 d .
H8A H 0.1323 0.6281 0.1770 0.078 Uiso 1 1 calc R
H8B H 0.2416 0.6305 0.2237 0.078 Uiso 1 1 calc R
H8C H 0.1918 0.7258 0.1673 0.078 Uiso 1 1 calc R
C9 C 0.0546(3) 0.7582(3) 0.4217(2) 0.0433(9) Uani 1 1 d .
H9A H 0.0937 0.7566 0.4798 0.052 Uiso 1 1 calc R
H9B H 0.0169 0.6942 0.4101 0.052 Uiso 1 1 calc R
C10 C -0.0099(2) 0.8513(3) 0.4073(2) 0.0407(8) Uani 1 1 d .
C11 C -0.0107(3) 0.9287(3) 0.3513(2) 0.0458(9) Uani 1 1 d .
H11 H 0.0312 0.9244 0.3222 0.055 Uiso 1 1 calc R
C12 C -0.0716(3) 1.0120(4) 0.3373(3) 0.0594(11) Uani 1 1 d .
H12 H -0.0709 1.0642 0.2993 0.071 Uiso 1 1 calc R
C13 C -0.1331(3) 1.0178(4) 0.3794(3) 0.0651(13) Uani 1 1 d .
H13 H -0.1757 1.0737 0.3695 0.078 Uiso 1 1 calc R
C14 C -0.1330(3) 0.9424(4) 0.4362(3) 0.0580(11) Uani 1 1 d .
H14 H -0.1751 0.9481 0.4650 0.070 Uiso 1 1 calc R
C15 C -0.0723(3) 0.8586(3) 0.4517(2) 0.0434(8) Uani 1 1 d .
C16 C -0.1416(4) 0.8103(4) 0.5774(4) 0.0767(15) Uani 1 1 d .
H16A H -0.1219 0.8809 0.5959 0.115 Uiso 1 1 calc R
H16B H -0.1358 0.7662 0.6245 0.115 Uiso 1 1 calc R
H16C H -0.2062 0.8113 0.5412 0.115 Uiso 1 1 calc R

loop_
_atom_site_aniso_label
_atom_site_aniso_U_11
_atom_site_aniso_U_22
_atom_site_aniso_U_33
_atom_site_aniso_U_23
_atom_site_aniso_U_13
_atom_site_aniso_U_12
Pd1 0.0455(2) 0.0388(2) 0.0429(3) 0.000 0.02330(19) 0.000
S1 0.0660(7) 0.0532(6) 0.0629(7) 0.0077(5) 0.0421(6) 0.0092(5)
N1 0.0421(16) 0.0441(17) 0.0411(17) 0.0016(14) 0.0218(14) 0.0041(13)
N2 0.0435(17) 0.0379(16) 0.0412(17) 0.0011(13) 0.0211(14) 0.0054(13)
Br1 0.0683(3) 0.0523(3) 0.0598(3) 0.00466(19) 0.0266(2) 0.0145(2)
C1 0.044(2) 0.041(2) 0.040(2) 0.0007(16) 0.0197(16) 0.0047(16)
C2 0.0401(19) 0.040(2) 0.043(2) 0.0047(16) 0.0167(16) 0.0080(15)
C3 0.045(2) 0.048(2) 0.049(2) 0.0075(18) 0.0208(18) 0.0012(17)
C4 0.046(2) 0.053(3) 0.069(3) 0.016(2) 0.020(2) -0.0015(19)
C5 0.056(2) 0.043(2) 0.056(3) 0.0013(19) 0.011(2) 0.0003(19)
C6 0.051(2) 0.045(2) 0.052(2) -0.0030(18) 0.0182(19) 0.0071(18)
C7 0.0409(19) 0.041(2) 0.045(2) 0.0058(16) 0.0180(16) 0.0050(16)
C8 0.050(2) 0.065(3) 0.050(2) -0.006(2) 0.0291(19) 0.0041(19)
C9 0.046(2) 0.047(2) 0.046(2) 0.0024(17) 0.0271(17) 0.0089(16)
C10 0.0411(19) 0.046(2) 0.0362(19) -0.0029(16) 0.0143(16) 0.0051(16)
C11 0.049(2) 0.053(2) 0.040(2) 0.0057(18) 0.0215(18) 0.0074(18)
C12 0.066(3) 0.062(3) 0.054(3) 0.018(2) 0.025(2) 0.020(2)
C13 0.062(3) 0.069(3) 0.067(3) 0.012(2) 0.026(2) 0.032(2)
C14 0.055(2) 0.069(3) 0.059(3) 0.005(2) 0.032(2) 0.018(2)
C15 0.046(2) 0.046(2) 0.041(2) 0.0036(17) 0.0184(17) 0.0052(17)
C16 0.097(4) 0.070(3) 0.095(4) 0.008(3) 0.073(3) 0.007(3)

loop_
_atom_type_symbol
_atom_type_description
_atom_type_scat_dispersion_real
_atom_type_scat_dispersion_imag
_atom_type_scat_source
C C 0.0033 0.0016 'International Tables Vol C Tables 4.2.6.8 and 6.1.1.4'
H H 0.0000 0.0000 'International Tables Vol C Tables 4.2.6.8 and 6.1.1.4'
N N 0.0061 0.0033 'International Tables Vol C Tables 4.2.6.8 and 6.1.1.4'
S S 0.1246 0.1234 'International Tables Vol C Tables 4.2.6.8 and 6.1.1.4'
Br Br -0.2901 2.4595 'International Tables Vol C Tables 4.2.6.8 and 6.1.1.4'
Pd Pd -0.9988 1.0072 'International Tables Vol C Tables 4.2.6.8 and 6.1.1.4'

loop_
_geom_angle_atom_site_label_1
_geom_angle_atom_site_label_2
_geom_angle_atom_site_label_3
_geom_angle
_geom_angle_site_symmetry_1
_geom_angle_site_symmetry_3
C1 Pd1 C1 95.6(2) . 2
C1 Pd1 Br1 85.96(10) . .
C1 Pd1 Br1 170.40(10) 2 .
C1 Pd1 Br1 170.40(10) . 2
C1 Pd1 Br1 85.96(10) 2 2
Br1 Pd1 Br1 94.07(3) . 2
C15 S1 C16 103.3(2) . .
C1 N1 C2 111.1(3) . .
C1 N1 C8 124.5(3) . .
C2 N1 C8 124.3(3) . .
C1 N2 C7 110.5(3) . .
C1 N2 C9 124.4(3) . .
C7 N2 C9 125.2(3) . .
N1 C1 N2 105.5(3) . .
N1 C1 Pd1 124.1(3) . .
N2 C1 Pd1 130.3(3) . .
N1 C2 C7 107.0(3) . .
N1 C2 C3 131.4(3) . .
C7 C2 C3 121.6(4) . .
C4 C3 C2 116.3(4) . .
C3 C4 C5 122.6(4) . .
C4 C5 C6 120.8(4) . .
C7 C6 C5 116.9(4) . .
C2 C7 C6 121.8(3) . .
C2 C7 N2 106.0(3) . .
C6 C7 N2 132.3(4) . .
N2 C9 C10 114.2(3) . .
C11 C10 C15 119.1(3) . .
C11 C10 C9 122.1(3) . .
C15 C10 C9 118.8(3) . .
C12 C11 C10 121.5(4) . .
C13 C12 C11 119.2(4) . .
C12 C13 C14 120.4(4) . .
C13 C14 C15 121.5(4) . .
C14 C15 C10 118.3(4) . .
C14 C15 S1 123.7(3) . .
C10 C15 S1 118.0(3) . .

loop_
_geom_bond_atom_site_label_1
_geom_bond_atom_site_label_2
_geom_bond_distance
_geom_bond_site_symmetry_2
Pd1 C1 1.977(4) .
Pd1 C1 1.977(4) 2
Pd1 Br1 2.4652(5) .
Pd1 Br1 2.4653(5) 2
S1 C15 1.758(4) .
S1 C16 1.802(4) .
N1 C1 1.354(4) .
N1 C2 1.379(5) .
N1 C8 1.460(5) .
N2 C1 1.368(5) .
N2 C7 1.394(5) .
N2 C9 1.451(4) .
C2 C7 1.381(5) .
C2 C3 1.404(5) .
C3 C4 1.373(6) .
C4 C5 1.393(6) .
C5 C6 1.395(6) .
C6 C7 1.387(6) .
C9 C10 1.509(5) .
C10 C11 1.381(5) .
C10 C15 1.412(5) .
C11 C12 1.377(6) .
C12 C13 1.371(6) .
C13 C14 1.375(6) .
C14 C15 1.380(6) .
